data_7246418
loop_
_publ_author_name
'Feng, Tian'
'Zhu, Zile'
'Zhang, Dongmei'
'Wang, Siyi'
'Li, Ruopu'
'Zhu, Zhaolin'
'Zhang, Xinxing'
'Qiu, Youai'

_publ_section_title
;
 Electrochemical dual \a,\b-C(sp3)--H functionalization of cyclic N-aryl
 amines
;
_journal_issue 7
_journal_name_full 'Green Chemistry'
_journal_page_first 2681
_journal_page_last 2689
_journal_paper_doi 10.1039/D3GC00344B
_journal_volume 25
_journal_year 2023
_chemical_absolute_configuration rmad
_chemical_formula_moiety 'C20 H19 N O2'
_chemical_formula_sum 'C20 H19 N O2'
_chemical_formula_weight 305.36
_chemical_name_systematic (4R,7aR)-4-methyl-3,7-diphenyl-5,6,7,7a-tetrahydrofuro[2,3-b]pyridin-2(4H)-one
_space_group_crystal_system tetragonal
_space_group_IT_number 78
_space_group_name_Hall 'P 4cw'
_space_group_name_H-M_alt 'P 43'
_atom_sites_solution_hydrogens geom
_atom_sites_solution_primary dual
_audit_creation_date 2022-11-07
_audit_creation_method
;
Olex2 1.3
(compiled 2020.07.31 svn.rc2a77460 for OlexSys, GUI svn.r6145)
;
_audit_update_record
;
2022-11-10 deposited with the CCDC.	2023-03-06 downloaded from the CCDC.
;
_cell_angle_alpha 90
_cell_angle_beta 90
_cell_angle_gamma 90
_cell_formula_units_Z 8
_cell_length_a 9.58017(5)
_cell_length_b 9.58017(5)
_cell_length_c 33.7964(3)
_cell_measurement_reflns_used 9981
_cell_measurement_temperature 100.01(16)
_cell_measurement_theta_max 75.7550
_cell_measurement_theta_min 4.7710
_cell_volume 3101.82(4)
_computing_cell_refinement 'CrysAlisPro 1.171.40.84a (Rigaku OD, 2020)'
_computing_data_collection 'CrysAlisPro 1.171.40.84a (Rigaku OD, 2020)'
_computing_data_reduction 'CrysAlisPro 1.171.40.84a (Rigaku OD, 2020)'
_computing_molecular_graphics 'Olex2 1.3 (Dolomanov et al., 2009)'
_computing_publication_material 'Olex2 1.3 (Dolomanov et al., 2009)'
_computing_structure_refinement 'SHELXL 2018/3 (Sheldrick, 2015)'
_computing_structure_solution 'SHELXT 2014/5 (Sheldrick, 2014)'
_diffrn_ambient_environment N~2~
_diffrn_ambient_temperature 100.01(16)
_diffrn_detector 'Hybrid Pixel Array Detector'
_diffrn_detector_area_resol_mean 10.0000
_diffrn_measured_fraction_theta_full 0.999
_diffrn_measured_fraction_theta_max 0.984
_diffrn_measurement_details
;
List of Runs (angles in degrees, time in seconds):

  # Type    Start    End  Width  t~exp~   \w     \q     \k     \f   Frames
#--------------------------------------------------------------------------
  1  \w    -53.00 -28.00   0.50    0.60    --    0.00 -25.00 -15.00   50
  2  \w    106.00 131.00   0.50    2.00    --  101.30  25.00 148.00   50
  3  \w     26.00  75.00   0.50    2.00    --  101.30 -25.00 -15.00   98
  4  \w    -36.00  39.00   0.50    0.60    --    0.00  82.00-150.00  150
  5  \w     76.00 191.00   0.50    2.00    --  101.30  38.00 -60.00  230
  6  \w     86.00 191.00   0.50    2.00    --  101.30  82.00  60.00  210
  7  \w     58.00  85.00   0.50    0.60    --    0.00  24.00 148.00   54
  8  \w    151.00 185.00   0.50    1.50    --  101.30  19.00 120.00   68
  9  \w     13.00  40.00   0.50    1.50    --  101.30 -38.00 -30.00   54
 10  \w     64.00 127.00   0.50    1.50    --  101.30 -38.00 -30.00  126
 11  \w     76.00 127.00   0.50    1.50    --  101.30  38.00 -30.00  102
 12  \w    144.00 170.00   0.50    1.50    --  101.30  38.00 -30.00   52
 13  \w     74.00 148.00   0.50    1.50    --  101.30  19.00 120.00  148
;
_diffrn_measurement_device 'four-circle diffractometer'
_diffrn_measurement_device_type 'XtaLAB AFC12 (RINC): Kappa single'
_diffrn_measurement_method '\w scans'
_diffrn_orient_matrix_type 'CrysAlisPro convention (1999,Acta A55,543-557)'
_diffrn_orient_matrix_UB_11 -0.0049067000
_diffrn_orient_matrix_UB_12 0.0204369000
_diffrn_orient_matrix_UB_13 0.0451985000
_diffrn_orient_matrix_UB_21 -0.1532732000
_diffrn_orient_matrix_UB_22 0.0473320000
_diffrn_orient_matrix_UB_23 -0.0030589000
_diffrn_orient_matrix_UB_31 -0.0482810000
_diffrn_orient_matrix_UB_32 -0.1523290000
_diffrn_orient_matrix_UB_33 0.0051230000
_diffrn_radiation_monochromator mirror
_diffrn_radiation_probe x-ray
_diffrn_radiation_type 'Cu K\a'
_diffrn_radiation_wavelength 1.54184
_diffrn_reflns_av_R_equivalents 0.0327
_diffrn_reflns_av_unetI/netI 0.0377
_diffrn_reflns_Laue_measured_fraction_full 0.999
_diffrn_reflns_Laue_measured_fraction_max 0.984
_diffrn_reflns_limit_h_max 12
_diffrn_reflns_limit_h_min -12
_diffrn_reflns_limit_k_max 10
_diffrn_reflns_limit_k_min -10
_diffrn_reflns_limit_l_max 42
_diffrn_reflns_limit_l_min -42
_diffrn_reflns_number 16868
_diffrn_reflns_point_group_measured_fraction_full 0.989
_diffrn_reflns_point_group_measured_fraction_max 0.955
_diffrn_reflns_theta_full 67.684
_diffrn_reflns_theta_max 75.945
_diffrn_reflns_theta_min 4.616
_diffrn_source 'Rotating-anode X-ray tube (dual wavelength)'
_diffrn_source_type 'Rigaku (Cu) X-ray DW Source'
_exptl_absorpt_coefficient_mu 0.668
_exptl_absorpt_correction_T_max 1.00000
_exptl_absorpt_correction_T_min 0.78178
_exptl_absorpt_correction_type multi-scan
_exptl_absorpt_process_details
;
CrysAlisPro 1.171.40.84a (Rigaku Oxford Diffraction, 2020)
Empirical absorption correction using spherical harmonics,
implemented in SCALE3 ABSPACK scaling algorithm.
;
_exptl_crystal_colour colourless
_exptl_crystal_colour_primary colourless
_exptl_crystal_density_diffrn 1.308
_exptl_crystal_description block
_exptl_crystal_F_000 1296
_exptl_crystal_recrystallization_method 'Re-crystallisation from solvent: Dichloromethane, Hexane'
_exptl_crystal_size_max 0.22
_exptl_crystal_size_mid 0.13
_exptl_crystal_size_min 0.13
_refine_diff_density_max 0.204
_refine_diff_density_min -0.308
_refine_diff_density_rms 0.055
_refine_ls_abs_structure_details
;
 Flack x determined using 2683 quotients [(I+)-(I-)]/[(I+)+(I-)]
 (Parsons, Flack and Wagner, Acta Cryst. B69 (2013) 249-259).
;
_refine_ls_abs_structure_Flack 0.28(9)
_refine_ls_extinction_method none
_refine_ls_goodness_of_fit_ref 1.142
_refine_ls_hydrogen_treatment constr
_refine_ls_matrix_type full
_refine_ls_number_parameters 417
_refine_ls_number_reflns 6166
_refine_ls_number_restraints 1
_refine_ls_restrained_S_all 1.142
_refine_ls_R_factor_all 0.0527
_refine_ls_R_factor_gt 0.0518
_refine_ls_shift/su_max 0.000
_refine_ls_shift/su_mean 0.000
_refine_ls_structure_factor_coef Fsqd
_refine_ls_weighting_details 'w=1/[\s^2^(Fo^2^)+(0.0074P)^2^+4.1257P] where P=(Fo^2^+2Fc^2^)/3'
_refine_ls_weighting_scheme calc
_refine_ls_wR_factor_gt 0.1242
_refine_ls_wR_factor_ref 0.1247
_reflns_Friedel_coverage 0.908
_reflns_Friedel_fraction_full 0.979
_reflns_Friedel_fraction_max 0.926
_reflns_number_gt 6022
_reflns_number_total 6166
_reflns_threshold_expression 'I > 2\s(I)'
_cod_data_source_file d3gc00344b2.cif
_cod_data_source_block 5-109
_cod_depositor_comments 'Adding full bibliography for 7246418.cif.'
_cod_database_code 7246418
_shelx_shelxl_version_number 2018/3
_shelx_space_group_comment
;
The symmetry employed for this shelxl refinement is uniquely defined
by the following loop, which should always be used as a source of
symmetry information in preference to the above space-group names.
They are only intended as comments.
;
_reflns_odcompleteness_completeness 99.82
_reflns_odcompleteness_iscentric 1
_reflns_odcompleteness_theta 66.97
_olex2_refinement_description
;
1. Fixed Uiso
 At 1.2 times of:
  All C(H) groups, All C(H,H) groups
 At 1.5 times of:
  All C(H,H,H) groups
2.a Ternary CH refined with riding coordinates:
 C7(H7), C10(H10), C29(H29), C32(H32)
2.b Secondary CH2 refined with riding coordinates:
 C8(H8A,H8B), C9(H9A,H9B), C27(H27A,H27B), C28(H28A,H28B)
2.c Aromatic/amide H refined with riding coordinates:
 C2(H2), C3(H3), C4(H4), C5(H5), C6(H6), C16(H16), C17(H17), C18(H18),
 C19(H19), C20(H20), C22(H22), C23(H23), C24(H24), C25(H25), C26(H26), C36(H36),
  C37(H37), C38(H38), C39(H39), C40(H40)
2.d Idealised Me refined as rotating group:
 C12(H12A,H12B,H12C), C30(H30A,H30B,H30C)
;
_olex2_submission_special_instructions 'No special instructions were received'
_oxdiff_exptl_absorpt_empirical_details
;
Empirical correction (ABSPACK) includes:
- Absorption correction using spherical harmonics
- Frame scaling
;
_oxdiff_exptl_absorpt_empirical_full_max 1.466
_oxdiff_exptl_absorpt_empirical_full_min 0.706

loop_
_space_group_symop_operation_xyz
'x, y, z'
'-x, -y, z+1/2'
'-y, x, z+3/4'
'y, -x, z+1/4'

loop_
_atom_site_label
_atom_site_type_symbol
_atom_site_fract_x
_atom_site_fract_y
_atom_site_fract_z
_atom_site_U_iso_or_equiv
_atom_site_adp_type
_atom_site_occupancy
_atom_site_site_symmetry_order
_atom_site_calc_flag
_atom_site_refinement_flags_posn
_atom_site_refinement_flags_adp
_atom_site_refinement_flags_occupancy
_atom_site_disorder_assembly
_atom_site_disorder_group
O1 O 0.6445(3) 0.6537(3) 0.48334(9) 0.0240(6) Uani 1 1 d . . . . .
O2 O 0.7370(4) 0.5281(3) 0.43446(9) 0.0289(7) Uani 1 1 d . . . . .
N1 N 0.6422(4) 0.8606(4) 0.52347(11) 0.0219(7) Uani 1 1 d . . . . .
C1 C 0.5252(4) 0.8792(5) 0.54836(12) 0.0214(8) Uani 1 1 d . . . . .
C2 C 0.4979(5) 1.0069(5) 0.56607(12) 0.0239(9) Uani 1 1 d . . . . .
H2 H 0.559056 1.083544 0.561811 0.029 Uiso 1 1 calc R U . . .
C3 C 0.3803(5) 1.0229(5) 0.59025(13) 0.0252(9) Uani 1 1 d . . . . .
H3 H 0.361765 1.110914 0.602073 0.030 Uiso 1 1 calc R U . . .
C4 C 0.2907(5) 0.9125(5) 0.59715(13) 0.0257(9) Uani 1 1 d . . . . .
H4 H 0.211605 0.923835 0.613794 0.031 Uiso 1 1 calc R U . . .
C5 C 0.3179(5) 0.7861(5) 0.57952(13) 0.0255(9) Uani 1 1 d . . . . .
H5 H 0.256434 0.709861 0.583944 0.031 Uiso 1 1 calc R U . . .
C6 C 0.4333(4) 0.7680(5) 0.55546(12) 0.0223(9) Uani 1 1 d . . . . .
H6 H 0.450464 0.679628 0.543657 0.027 Uiso 1 1 calc R U . . .
C7 C 0.6989(5) 0.7243(4) 0.51857(13) 0.0226(9) Uani 1 1 d . . . . .
H7 H 0.676770 0.667025 0.542493 0.027 Uiso 1 1 calc R U . . .
C8 C 0.7419(5) 0.9735(5) 0.51527(13) 0.0240(9) Uani 1 1 d . . . . .
H8A H 0.694916 1.064857 0.518465 0.029 Uiso 1 1 calc R U . . .
H8B H 0.774998 0.966228 0.487601 0.029 Uiso 1 1 calc R U . . .
C9 C 0.8662(5) 0.9648(5) 0.54342(14) 0.0274(9) Uani 1 1 d . . . . .
H9A H 0.834527 0.983089 0.570822 0.033 Uiso 1 1 calc R U . . .
H9B H 0.935682 1.036969 0.536272 0.033 Uiso 1 1 calc R U . . .
C10 C 0.9356(5) 0.8170(5) 0.54123(13) 0.0239(9) Uani 1 1 d . . . . .
H10 H 1.032992 0.827518 0.531040 0.029 Uiso 1 1 calc R U . . .
C11 C 0.8544(5) 0.7287(4) 0.51287(12) 0.0212(9) Uani 1 1 d . . . . .
C12 C 0.9411(5) 0.7474(5) 0.58215(13) 0.0280(10) Uani 1 1 d . . . . .
H12A H 0.990126 0.808785 0.600733 0.042 Uiso 1 1 calc R U . . .
H12B H 0.990776 0.658309 0.580172 0.042 Uiso 1 1 calc R U . . .
H12C H 0.845871 0.730877 0.591656 0.042 Uiso 1 1 calc R U . . .
C13 C 0.8869(4) 0.6540(4) 0.48027(12) 0.0210(8) Uani 1 1 d . . . . .
C14 C 0.7550(5) 0.6035(4) 0.46264(13) 0.0236(9) Uani 1 1 d . . . . .
C15 C 1.0257(5) 0.6310(4) 0.46199(13) 0.0222(9) Uani 1 1 d . . . . .
C16 C 1.1473(5) 0.6307(4) 0.48468(13) 0.0236(9) Uani 1 1 d . . . . .
H16 H 1.140956 0.638406 0.512651 0.028 Uiso 1 1 calc R U . . .
C17 C 1.2782(5) 0.6194(5) 0.46686(14) 0.0272(9) Uani 1 1 d . . . . .
H17 H 1.360592 0.620872 0.482481 0.033 Uiso 1 1 calc R U . . .
C18 C 1.2866(5) 0.6058(5) 0.42579(14) 0.0300(10) Uani 1 1 d . . . . .
H18 H 1.375203 0.599097 0.413335 0.036 Uiso 1 1 calc R U . . .
C19 C 1.1671(5) 0.6020(5) 0.40333(14) 0.0280(10) Uani 1 1 d . . . . .
H19 H 1.173494 0.590466 0.375469 0.034 Uiso 1 1 calc R U . . .
C20 C 1.0365(5) 0.6149(5) 0.42116(13) 0.0257(9) Uani 1 1 d . . . . .
H20 H 0.954516 0.612620 0.405377 0.031 Uiso 1 1 calc R U . . .
O3 O 1.1275(3) 1.3189(3) 0.51923(9) 0.0244(6) Uani 1 1 d . . . . .
O4 O 1.2112(4) 1.4352(3) 0.57166(9) 0.0305(7) Uani 1 1 d . . . . .
N2 N 1.1339(4) 1.1220(4) 0.47544(11) 0.0229(8) Uani 1 1 d . . . . .
C21 C 1.0211(5) 1.1056(5) 0.44918(12) 0.0227(9) Uani 1 1 d . . . . .
C22 C 1.0011(5) 0.9814(4) 0.42746(13) 0.0244(9) Uani 1 1 d . . . . .
H22 H 1.065812 0.906790 0.430034 0.029 Uiso 1 1 calc R U . . .
C23 C 0.8875(5) 0.9677(5) 0.40244(14) 0.0285(10) Uani 1 1 d . . . . .
H23 H 0.875041 0.883239 0.388133 0.034 Uiso 1 1 calc R U . . .
C24 C 0.7917(5) 1.0746(5) 0.39784(13) 0.0269(9) Uani 1 1 d . . . . .
H24 H 0.714115 1.064239 0.380566 0.032 Uiso 1 1 calc R U . . .
C25 C 0.8113(5) 1.1971(5) 0.41898(13) 0.0256(9) Uani 1 1 d . . . . .
H25 H 0.746677 1.271509 0.415881 0.031 Uiso 1 1 calc R U . . .
C26 C 0.9224(4) 1.2130(5) 0.44432(13) 0.0225(9) Uani 1 1 d . . . . .
H26 H 0.932608 1.297500 0.458739 0.027 Uiso 1 1 calc R U . . .
C27 C 1.2335(5) 1.0080(4) 0.48311(13) 0.0245(9) Uani 1 1 d . . . . .
H27A H 1.188576 0.917141 0.477444 0.029 Uiso 1 1 calc R U . . .
H27B H 1.261247 1.009059 0.511325 0.029 Uiso 1 1 calc R U . . .
C28 C 1.3619(5) 1.0253(5) 0.45721(14) 0.0280(10) Uani 1 1 d . . . . .
H28A H 1.335668 1.010356 0.429195 0.034 Uiso 1 1 calc R U . . .
H28B H 1.431840 0.953734 0.464465 0.034 Uiso 1 1 calc R U . . .
C29 C 1.4278(5) 1.1730(5) 0.46180(13) 0.0228(9) Uani 1 1 d . . . . .
H29 H 1.523968 1.162708 0.472966 0.027 Uiso 1 1 calc R U . . .
C30 C 1.4377(5) 1.2482(5) 0.42188(13) 0.0279(10) Uani 1 1 d . . . . .
H30A H 1.492560 1.191509 0.403410 0.042 Uiso 1 1 calc R U . . .
H30B H 1.483227 1.338916 0.425529 0.042 Uiso 1 1 calc R U . . .
H30C H 1.343730 1.262271 0.411157 0.042 Uiso 1 1 calc R U . . .
C31 C 1.3406(4) 1.2563(4) 0.49037(12) 0.0194(8) Uani 1 1 d . . . . .
C32 C 1.1869(5) 1.2572(4) 0.48324(12) 0.0220(8) Uani 1 1 d . . . . .
H32 H 1.165866 1.319330 0.460217 0.026 Uiso 1 1 calc R U . . .
C33 C 1.2335(5) 1.3672(5) 0.54180(12) 0.0239(9) Uani 1 1 d . . . . .
C34 C 1.3701(5) 1.3262(4) 0.52402(12) 0.0218(9) Uani 1 1 d . . . . .
C35 C 1.5054(5) 1.3537(4) 0.54311(13) 0.0223(9) Uani 1 1 d . . . . .
C36 C 1.5178(5) 1.3699(5) 0.58415(13) 0.0264(9) Uani 1 1 d . . . . .
H36 H 1.435961 1.370713 0.600042 0.032 Uiso 1 1 calc R U . . .
C37 C 1.6466(5) 1.3846(5) 0.60190(14) 0.0311(11) Uani 1 1 d . . . . .
H37 H 1.652557 1.396603 0.629753 0.037 Uiso 1 1 calc R U . . .
C38 C 1.7678(5) 1.3819(5) 0.57930(15) 0.0303(10) Uani 1 1 d . . . . .
H38 H 1.856538 1.387840 0.591736 0.036 Uiso 1 1 calc R U . . .
C39 C 1.7584(5) 1.3704(5) 0.53847(14) 0.0258(9) Uani 1 1 d . . . . .
H39 H 1.840863 1.371187 0.522836 0.031 Uiso 1 1 calc R U . . .
C40 C 1.6292(5) 1.3577(4) 0.52042(13) 0.0245(9) Uani 1 1 d . . . . .
H40 H 1.623746 1.351638 0.492410 0.029 Uiso 1 1 calc R U . . .

loop_
_atom_site_aniso_label
_atom_site_aniso_U_11
_atom_site_aniso_U_22
_atom_site_aniso_U_33
_atom_site_aniso_U_23
_atom_site_aniso_U_13
_atom_site_aniso_U_12
O1 0.0224(15) 0.0255(16) 0.0240(16) -0.0044(13) -0.0015(12) -0.0010(12)
O2 0.0372(18) 0.0270(16) 0.0223(15) -0.0053(13) -0.0016(13) -0.0056(14)
N1 0.0228(18) 0.0177(17) 0.0252(18) -0.0001(14) 0.0039(15) 0.0007(14)
C1 0.021(2) 0.025(2) 0.0178(19) 0.0059(16) -0.0016(15) 0.0002(17)
C2 0.026(2) 0.025(2) 0.020(2) 0.0042(17) 0.0026(17) -0.0002(17)
C3 0.028(2) 0.022(2) 0.025(2) 0.0024(17) 0.0037(18) 0.0029(17)
C4 0.023(2) 0.028(2) 0.026(2) -0.0034(17) 0.0036(18) 0.0016(18)
C5 0.023(2) 0.032(2) 0.022(2) 0.0002(17) -0.0022(17) -0.0065(18)
C6 0.024(2) 0.022(2) 0.021(2) -0.0050(16) -0.0006(16) -0.0012(17)
C7 0.026(2) 0.020(2) 0.022(2) -0.0017(16) -0.0020(17) -0.0004(17)
C8 0.026(2) 0.019(2) 0.027(2) 0.0015(17) 0.0051(18) -0.0023(17)
C9 0.029(2) 0.023(2) 0.031(2) -0.0060(18) 0.0009(19) -0.0001(18)
C10 0.024(2) 0.023(2) 0.024(2) -0.0056(17) 0.0023(17) -0.0025(17)
C11 0.028(2) 0.017(2) 0.018(2) 0.0013(15) -0.0012(16) -0.0007(16)
C12 0.027(2) 0.035(3) 0.022(2) -0.0044(19) -0.0021(18) -0.0047(19)
C13 0.026(2) 0.0169(19) 0.020(2) 0.0013(15) -0.0014(17) 0.0004(16)
C14 0.029(2) 0.021(2) 0.021(2) 0.0027(17) 0.0003(17) 0.0033(17)
C15 0.030(2) 0.0123(18) 0.024(2) -0.0007(16) 0.0008(18) -0.0002(17)
C16 0.031(2) 0.018(2) 0.022(2) -0.0023(17) -0.0004(18) 0.0043(17)
C17 0.025(2) 0.025(2) 0.032(2) -0.0008(19) -0.0007(18) 0.0001(18)
C18 0.032(2) 0.025(2) 0.033(2) -0.0040(19) 0.009(2) -0.0002(19)
C19 0.035(3) 0.026(2) 0.023(2) -0.0027(18) 0.0056(19) -0.0005(19)
C20 0.032(2) 0.024(2) 0.021(2) -0.0011(17) -0.0014(18) 0.0018(19)
O3 0.0245(15) 0.0249(15) 0.0240(15) -0.0026(12) 0.0060(13) -0.0006(12)
O4 0.0391(19) 0.0282(17) 0.0241(16) -0.0063(13) 0.0044(14) 0.0043(15)
N2 0.0263(19) 0.0178(17) 0.0246(18) 0.0007(14) -0.0039(15) -0.0001(14)
C21 0.023(2) 0.025(2) 0.020(2) 0.0028(16) 0.0041(17) -0.0001(17)
C22 0.027(2) 0.018(2) 0.028(2) 0.0013(17) 0.0036(18) 0.0002(17)
C23 0.032(2) 0.025(2) 0.029(2) -0.0033(18) 0.0002(19) -0.0030(19)
C24 0.024(2) 0.029(2) 0.027(2) -0.0010(18) -0.0047(18) -0.0018(18)
C25 0.023(2) 0.026(2) 0.028(2) 0.0019(18) 0.0013(17) 0.0039(18)
C26 0.022(2) 0.023(2) 0.023(2) -0.0020(17) 0.0003(17) -0.0009(17)
C27 0.030(2) 0.017(2) 0.026(2) 0.0008(17) -0.0052(18) 0.0049(17)
C28 0.032(2) 0.026(2) 0.026(2) -0.0039(18) -0.0007(18) 0.0029(19)
C29 0.024(2) 0.024(2) 0.021(2) -0.0026(17) -0.0017(17) 0.0004(17)
C30 0.028(2) 0.035(3) 0.020(2) 0.0008(19) 0.0032(18) 0.003(2)
C31 0.023(2) 0.0150(18) 0.020(2) 0.0027(15) -0.0005(16) -0.0008(16)
C32 0.027(2) 0.020(2) 0.0186(19) -0.0021(16) 0.0020(17) 0.0009(17)
C33 0.029(2) 0.023(2) 0.020(2) 0.0029(17) 0.0002(18) 0.0004(17)
C34 0.028(2) 0.0161(19) 0.021(2) 0.0022(16) 0.0037(17) -0.0005(16)
C35 0.029(2) 0.0153(19) 0.023(2) 0.0001(16) -0.0001(17) 0.0008(16)
C36 0.035(3) 0.022(2) 0.022(2) -0.0011(17) 0.0027(18) -0.0018(19)
C37 0.042(3) 0.024(2) 0.027(2) -0.0017(18) -0.009(2) 0.001(2)
C38 0.029(2) 0.028(2) 0.034(3) -0.001(2) -0.0086(19) -0.0044(19)
C39 0.026(2) 0.022(2) 0.029(2) 0.0019(18) 0.0000(18) 0.0006(17)
C40 0.032(2) 0.021(2) 0.020(2) 0.0006(17) 0.0008(18) -0.0003(18)

loop_
_atom_type_symbol
_atom_type_description
_atom_type_scat_dispersion_real
_atom_type_scat_dispersion_imag
_atom_type_scat_source
C C 0.0181 0.0091 'International Tables Vol C Tables 4.2.6.8 and 6.1.1.4'
H H 0.0000 0.0000 'International Tables Vol C Tables 4.2.6.8 and 6.1.1.4'
N N 0.0311 0.0180 'International Tables Vol C Tables 4.2.6.8 and 6.1.1.4'
O O 0.0492 0.0322 'International Tables Vol C Tables 4.2.6.8 and 6.1.1.4'

loop_
_geom_angle_atom_site_label_1
_geom_angle_atom_site_label_2
_geom_angle_atom_site_label_3
_geom_angle
_geom_angle_site_symmetry_1
_geom_angle_site_symmetry_3
_geom_angle_publ_flag
C14 O1 C7 107.8(3) . . ?
C1 N1 C7 119.2(4) . . ?
C1 N1 C8 122.4(3) . . ?
C7 N1 C8 113.9(3) . . ?
C2 C1 N1 121.2(4) . . ?
C2 C1 C6 118.6(4) . . ?
C6 C1 N1 120.3(4) . . ?
C1 C2 H2 120.0 . . ?
C1 C2 C3 120.0(4) . . ?
C3 C2 H2 120.0 . . ?
C2 C3 H3 119.5 . . ?
C4 C3 C2 121.0(4) . . ?
C4 C3 H3 119.5 . . ?
C3 C4 H4 120.5 . . ?
C5 C4 C3 118.9(4) . . ?
C5 C4 H4 120.5 . . ?
C4 C5 H5 119.4 . . ?
C4 C5 C6 121.1(4) . . ?
C6 C5 H5 119.4 . . ?
C1 C6 H6 119.8 . . ?
C5 C6 C1 120.5(4) . . ?
C5 C6 H6 119.8 . . ?
O1 C7 H7 109.2 . . ?
O1 C7 C11 105.1(3) . . ?
N1 C7 O1 112.5(4) . . ?
N1 C7 H7 109.2 . . ?
N1 C7 C11 111.6(3) . . ?
C11 C7 H7 109.2 . . ?
N1 C8 H8A 109.6 . . ?
N1 C8 H8B 109.6 . . ?
N1 C8 C9 110.4(4) . . ?
H8A C8 H8B 108.1 . . ?
C9 C8 H8A 109.6 . . ?
C9 C8 H8B 109.6 . . ?
C8 C9 H9A 109.5 . . ?
C8 C9 H9B 109.5 . . ?
C8 C9 C10 110.6(4) . . ?
H9A C9 H9B 108.1 . . ?
C10 C9 H9A 109.5 . . ?
C10 C9 H9B 109.5 . . ?
C9 C10 H10 108.8 . . ?
C11 C10 C9 108.7(4) . . ?
C11 C10 H10 108.8 . . ?
C11 C10 C12 110.4(4) . . ?
C12 C10 C9 111.4(4) . . ?
C12 C10 H10 108.8 . . ?
C10 C11 C7 116.7(4) . . ?
C13 C11 C7 108.6(4) . . ?
C13 C11 C10 134.6(4) . . ?
C10 C12 H12A 109.5 . . ?
C10 C12 H12B 109.5 . . ?
C10 C12 H12C 109.5 . . ?
H12A C12 H12B 109.5 . . ?
H12A C12 H12C 109.5 . . ?
H12B C12 H12C 109.5 . . ?
C11 C13 C14 107.7(4) . . ?
C11 C13 C15 128.8(4) . . ?
C14 C13 C15 123.4(4) . . ?
O1 C14 C13 110.0(4) . . ?
O2 C14 O1 120.5(4) . . ?
O2 C14 C13 129.4(4) . . ?
C16 C15 C13 121.3(4) . . ?
C20 C15 C13 119.8(4) . . ?
C20 C15 C16 118.8(4) . . ?
C15 C16 H16 119.6 . . ?
C17 C16 C15 120.9(4) . . ?
C17 C16 H16 119.6 . . ?
C16 C17 H17 120.4 . . ?
C16 C17 C18 119.2(4) . . ?
C18 C17 H17 120.4 . . ?
C17 C18 H18 119.9 . . ?
C19 C18 C17 120.2(4) . . ?
C19 C18 H18 119.9 . . ?
C18 C19 H19 119.8 . . ?
C18 C19 C20 120.4(4) . . ?
C20 C19 H19 119.8 . . ?
C15 C20 C19 120.4(4) . . ?
C15 C20 H20 119.8 . . ?
C19 C20 H20 119.8 . . ?
C33 O3 C32 108.3(3) . . ?
C21 N2 C27 121.7(4) . . ?
C21 N2 C32 119.7(4) . . ?
C32 N2 C27 114.4(4) . . ?
N2 C21 C22 121.8(4) . . ?
N2 C21 C26 120.5(4) . . ?
C26 C21 C22 117.7(4) . . ?
C21 C22 H22 119.9 . . ?
C23 C22 C21 120.3(4) . . ?
C23 C22 H22 119.9 . . ?
C22 C23 H23 119.3 . . ?
C24 C23 C22 121.3(4) . . ?
C24 C23 H23 119.3 . . ?
C23 C24 H24 120.7 . . ?
C23 C24 C25 118.6(4) . . ?
C25 C24 H24 120.7 . . ?
C24 C25 H25 119.3 . . ?
C26 C25 C24 121.3(4) . . ?
C26 C25 H25 119.3 . . ?
C21 C26 H26 119.6 . . ?
C25 C26 C21 120.8(4) . . ?
C25 C26 H26 119.6 . . ?
N2 C27 H27A 109.7 . . ?
N2 C27 H27B 109.7 . . ?
N2 C27 C28 110.0(4) . . ?
H27A C27 H27B 108.2 . . ?
C28 C27 H27A 109.7 . . ?
C28 C27 H27B 109.7 . . ?
C27 C28 H28A 109.3 . . ?
C27 C28 H28B 109.3 . . ?
C27 C28 C29 111.7(4) . . ?
H28A C28 H28B 107.9 . . ?
C29 C28 H28A 109.3 . . ?
C29 C28 H28B 109.3 . . ?
C28 C29 H29 108.8 . . ?
C30 C29 C28 111.4(4) . . ?
C30 C29 H29 108.8 . . ?
C31 C29 C28 108.7(4) . . ?
C31 C29 H29 108.8 . . ?
C31 C29 C30 110.5(4) . . ?
C29 C30 H30A 109.5 . . ?
C29 C30 H30B 109.5 . . ?
C29 C30 H30C 109.5 . . ?
H30A C30 H30B 109.5 . . ?
H30A C30 H30C 109.5 . . ?
H30B C30 H30C 109.5 . . ?
C32 C31 C29 116.6(4) . . ?
C34 C31 C29 133.4(4) . . ?
C34 C31 C32 109.9(4) . . ?
O3 C32 C31 104.5(3) . . ?
O3 C32 H32 109.1 . . ?
N2 C32 O3 112.6(4) . . ?
N2 C32 C31 112.2(4) . . ?
N2 C32 H32 109.1 . . ?
C31 C32 H32 109.1 . . ?
O3 C33 C34 110.0(4) . . ?
O4 C33 O3 121.2(4) . . ?
O4 C33 C34 128.8(4) . . ?
C31 C34 C33 106.6(4) . . ?
C31 C34 C35 130.0(4) . . ?
C35 C34 C33 123.3(4) . . ?
C36 C35 C34 121.9(4) . . ?
C36 C35 C40 117.6(4) . . ?
C40 C35 C34 120.4(4) . . ?
C35 C36 H36 119.4 . . ?
C37 C36 C35 121.1(4) . . ?
C37 C36 H36 119.4 . . ?
C36 C37 H37 119.8 . . ?
C36 C37 C38 120.4(4) . . ?
C38 C37 H37 119.8 . . ?
C37 C38 H38 120.2 . . ?
C39 C38 C37 119.6(4) . . ?
C39 C38 H38 120.2 . . ?
C38 C39 H39 119.9 . . ?
C40 C39 C38 120.2(4) . . ?
C40 C39 H39 119.9 . . ?
C35 C40 H40 119.5 . . ?
C39 C40 C35 120.9(4) . . ?
C39 C40 H40 119.5 . . ?

loop_
_geom_bond_atom_site_label_1
_geom_bond_atom_site_label_2
_geom_bond_distance
_geom_bond_site_symmetry_2
_geom_bond_publ_flag
O1 C7 1.465(5) . ?
O1 C14 1.356(5) . ?
O2 C14 1.207(5) . ?
N1 C1 1.412(5) . ?
N1 C7 1.424(5) . ?
N1 C8 1.469(5) . ?
C1 C2 1.387(6) . ?
C1 C6 1.403(6) . ?
C2 H2 0.9500 . ?
C2 C3 1.401(6) . ?
C3 H3 0.9500 . ?
C3 C4 1.381(6) . ?
C4 H4 0.9500 . ?
C4 C5 1.375(7) . ?
C5 H5 0.9500 . ?
C5 C6 1.384(6) . ?
C6 H6 0.9500 . ?
C7 H7 1.0000 . ?
C7 C11 1.503(6) . ?
C8 H8A 0.9900 . ?
C8 H8B 0.9900 . ?
C8 C9 1.526(6) . ?
C9 H9A 0.9900 . ?
C9 H9B 0.9900 . ?
C9 C10 1.566(6) . ?
C10 H10 1.0000 . ?
C10 C11 1.497(6) . ?
C10 C12 1.536(6) . ?
C11 C13 1.350(6) . ?
C12 H12A 0.9800 . ?
C12 H12B 0.9800 . ?
C12 H12C 0.9800 . ?
C13 C14 1.479(6) . ?
C13 C15 1.483(6) . ?
C15 C16 1.395(6) . ?
C15 C20 1.392(6) . ?
C16 H16 0.9500 . ?
C16 C17 1.395(6) . ?
C17 H17 0.9500 . ?
C17 C18 1.397(7) . ?
C18 H18 0.9500 . ?
C18 C19 1.374(7) . ?
C19 H19 0.9500 . ?
C19 C20 1.394(7) . ?
C20 H20 0.9500 . ?
O3 C32 1.467(5) . ?
O3 C33 1.351(5) . ?
O4 C33 1.220(5) . ?
N2 C21 1.407(6) . ?
N2 C27 1.473(5) . ?
N2 C32 1.416(5) . ?
C21 C22 1.412(6) . ?
C21 C26 1.407(6) . ?
C22 H22 0.9500 . ?
C22 C23 1.385(7) . ?
C23 H23 0.9500 . ?
C23 C24 1.384(7) . ?
C24 H24 0.9500 . ?
C24 C25 1.387(6) . ?
C25 H25 0.9500 . ?
C25 C26 1.375(6) . ?
C26 H26 0.9500 . ?
C27 H27A 0.9900 . ?
C27 H27B 0.9900 . ?
C27 C28 1.519(7) . ?
C28 H28A 0.9900 . ?
C28 H28B 0.9900 . ?
C28 C29 1.557(6) . ?
C29 H29 1.0000 . ?
C29 C30 1.533(6) . ?
C29 C31 1.506(6) . ?
C30 H30A 0.9800 . ?
C30 H30B 0.9800 . ?
C30 H30C 0.9800 . ?
C31 C32 1.493(6) . ?
C31 C34 1.350(6) . ?
C32 H32 1.0000 . ?
C33 C34 1.492(6) . ?
C34 C35 1.472(6) . ?
C35 C36 1.401(6) . ?
C35 C40 1.412(6) . ?
C36 H36 0.9500 . ?
C36 C37 1.380(7) . ?
C37 H37 0.9500 . ?
C37 C38 1.390(7) . ?
C38 H38 0.9500 . ?
C38 C39 1.387(7) . ?
C39 H39 0.9500 . ?
C39 C40 1.386(6) . ?
C40 H40 0.9500 . ?

loop_
_geom_torsion_atom_site_label_1
_geom_torsion_atom_site_label_2
_geom_torsion_atom_site_label_3
_geom_torsion_atom_site_label_4
_geom_torsion
_geom_torsion_site_symmetry_1
_geom_torsion_site_symmetry_2
_geom_torsion_site_symmetry_3
_geom_torsion_site_symmetry_4
_geom_torsion_publ_flag
O1 C7 C11 C10 169.8(3) . . . . ?
O1 C7 C11 C13 -6.5(4) . . . . ?
N1 C1 C2 C3 179.2(4) . . . . ?
N1 C1 C6 C5 -179.4(4) . . . . ?
N1 C7 C11 C10 47.6(5) . . . . ?
N1 C7 C11 C13 -128.7(4) . . . . ?
N1 C8 C9 C10 55.0(5) . . . . ?
C1 N1 C7 O1 95.2(5) . . . . ?
C1 N1 C7 C11 -146.9(4) . . . . ?
C1 N1 C8 C9 94.9(5) . . . . ?
C1 C2 C3 C4 0.6(7) . . . . ?
C2 C1 C6 C5 0.2(6) . . . . ?
C2 C3 C4 C5 -0.7(7) . . . . ?
C3 C4 C5 C6 0.5(7) . . . . ?
C4 C5 C6 C1 -0.3(7) . . . . ?
C6 C1 C2 C3 -0.4(6) . . . . ?
C7 O1 C14 O2 172.1(4) . . . . ?
C7 O1 C14 C13 -7.3(4) . . . . ?
C7 N1 C1 C2 155.3(4) . . . . ?
C7 N1 C1 C6 -25.1(6) . . . . ?
C7 N1 C8 C9 -60.9(5) . . . . ?
C7 C11 C13 C14 2.3(5) . . . . ?
C7 C11 C13 C15 178.1(4) . . . . ?
C8 N1 C1 C2 0.7(6) . . . . ?
C8 N1 C1 C6 -179.7(4) . . . . ?
C8 N1 C7 O1 -108.1(4) . . . . ?
C8 N1 C7 C11 9.8(5) . . . . ?
C8 C9 C10 C11 -1.8(5) . . . . ?
C8 C9 C10 C12 -123.7(4) . . . . ?
C9 C10 C11 C7 -49.8(5) . . . . ?
C9 C10 C11 C13 125.4(5) . . . . ?
C10 C11 C13 C14 -173.1(5) . . . . ?
C10 C11 C13 C15 2.6(8) . . . . ?
C11 C13 C14 O1 3.2(5) . . . . ?
C11 C13 C14 O2 -176.2(4) . . . . ?
C11 C13 C15 C16 29.4(7) . . . . ?
C11 C13 C15 C20 -148.0(5) . . . . ?
C12 C10 C11 C7 72.6(5) . . . . ?
C12 C10 C11 C13 -112.2(5) . . . . ?
C13 C15 C16 C17 -175.2(4) . . . . ?
C13 C15 C20 C19 176.0(4) . . . . ?
C14 O1 C7 N1 130.0(4) . . . . ?
C14 O1 C7 C11 8.4(4) . . . . ?
C14 C13 C15 C16 -155.4(4) . . . . ?
C14 C13 C15 C20 27.2(6) . . . . ?
C15 C13 C14 O1 -172.9(4) . . . . ?
C15 C13 C14 O2 7.7(7) . . . . ?
C15 C16 C17 C18 -1.1(7) . . . . ?
C16 C15 C20 C19 -1.5(6) . . . . ?
C16 C17 C18 C19 -0.8(7) . . . . ?
C17 C18 C19 C20 1.5(7) . . . . ?
C18 C19 C20 C15 -0.3(7) . . . . ?
C20 C15 C16 C17 2.2(6) . . . . ?
O3 C33 C34 C31 1.4(5) . . . . ?
O3 C33 C34 C35 -175.2(4) . . . . ?
O4 C33 C34 C31 -177.7(4) . . . . ?
O4 C33 C34 C35 5.7(7) . . . . ?
N2 C21 C22 C23 178.8(4) . . . . ?
N2 C21 C26 C25 -179.4(4) . . . . ?
N2 C27 C28 C29 53.5(5) . . . . ?
C21 N2 C27 C28 96.5(5) . . . . ?
C21 N2 C32 O3 95.8(5) . . . . ?
C21 N2 C32 C31 -146.6(4) . . . . ?
C21 C22 C23 C24 0.4(7) . . . . ?
C22 C21 C26 C25 -0.6(6) . . . . ?
C22 C23 C24 C25 -0.1(7) . . . . ?
C23 C24 C25 C26 -0.6(7) . . . . ?
C24 C25 C26 C21 0.9(7) . . . . ?
C26 C21 C22 C23 0.0(7) . . . . ?
C27 N2 C21 C22 -2.9(6) . . . . ?
C27 N2 C21 C26 175.9(4) . . . . ?
C27 N2 C32 O3 -106.9(4) . . . . ?
C27 N2 C32 C31 10.7(5) . . . . ?
C27 C28 C29 C30 -123.2(4) . . . . ?
C27 C28 C29 C31 -1.3(5) . . . . ?
C28 C29 C31 C32 -49.1(5) . . . . ?
C28 C29 C31 C34 125.5(5) . . . . ?
C29 C31 C32 O3 168.4(3) . . . . ?
C29 C31 C32 N2 46.1(5) . . . . ?
C29 C31 C34 C33 -170.9(4) . . . . ?
C29 C31 C34 C35 5.3(8) . . . . ?
C30 C29 C31 C32 73.3(5) . . . . ?
C30 C29 C31 C34 -112.1(5) . . . . ?
C31 C34 C35 C36 -150.7(5) . . . . ?
C31 C34 C35 C40 26.0(7) . . . . ?
C32 O3 C33 O4 173.0(4) . . . . ?
C32 O3 C33 C34 -6.2(4) . . . . ?
C32 N2 C21 C22 152.7(4) . . . . ?
C32 N2 C21 C26 -28.5(6) . . . . ?
C32 N2 C27 C28 -60.3(5) . . . . ?
C32 C31 C34 C33 3.9(5) . . . . ?
C32 C31 C34 C35 -179.8(4) . . . . ?
C33 O3 C32 N2 130.3(4) . . . . ?
C33 O3 C32 C31 8.2(4) . . . . ?
C33 C34 C35 C36 25.0(6) . . . . ?
C33 C34 C35 C40 -158.2(4) . . . . ?
C34 C31 C32 O3 -7.5(4) . . . . ?
C34 C31 C32 N2 -129.8(4) . . . . ?
C34 C35 C36 C37 174.8(4) . . . . ?
C34 C35 C40 C39 -173.8(4) . . . . ?
C35 C36 C37 C38 -0.8(7) . . . . ?
C36 C35 C40 C39 3.1(6) . . . . ?
C36 C37 C38 C39 2.8(7) . . . . ?
C37 C38 C39 C40 -1.8(7) . . . . ?
C38 C39 C40 C35 -1.2(7) . . . . ?
C40 C35 C36 C37 -2.1(7) . . . . ?
